data_7155100
loop_
_publ_author_name
'Hern\'andez-V\'azquez, Eduardo'
'Miranda, Luis D.'

_publ_section_title
;
 Practical synthesis and cytotoxic evaluation of the
 pyrazino[1,2-b]-isoquinoline ring system.
;
_journal_issue 21
_journal_name_full 'Organic &amp; biomolecular chemistry'
_journal_page_first 4875
_journal_page_last 4884
_journal_paper_doi 10.1039/c6ob00431h
_journal_volume 14
_journal_year 2016
_chemical_formula_moiety 'C21 H20 N2 O2'
_chemical_formula_sum 'C21 H20 N2 O2'
_chemical_formula_weight 332.39
_chemical_melting_point 134.5(15)
_chemical_name_systematic '2-(2,6-dimethylphenyl)-9-methyl-2H-pyrazino[1,2-b]isoquinoline-1,4(3H,6H)-dione '
_space_group_crystal_system monoclinic
_space_group_IT_number 14
_space_group_name_Hall '-P 2ybc'
_space_group_name_H-M_alt 'P 1 21/c 1'
_symmetry_space_group_name_Hall '-P 2ybc'
_symmetry_space_group_name_H-M 'P 1 21/c 1'
_atom_sites_solution_hydrogens geom
_audit_creation_method SHELXL-2013
_audit_update_record
;
2015-02-26 deposited with the CCDC.
2016-04-28 downloaded from the CCDC.
;
_cell_angle_alpha 90
_cell_angle_beta 103.803(2)
_cell_angle_gamma 90
_cell_formula_units_Z 4
_cell_length_a 13.7074(4)
_cell_length_b 16.5340(5)
_cell_length_c 7.8722(2)
_cell_measurement_reflns_used 4326
_cell_measurement_temperature 298(2)
_cell_measurement_theta_max 25.27
_cell_measurement_theta_min 2.46
_cell_volume 1732.62(9)
_computing_cell_refinement 'APEX2 V2012 (Bruker, 2012)'
_computing_data_collection 'APEX2 V2012 (Bruker, 2012)'
_computing_data_reduction 'SAINT V8.27B  (Bruker, 2012)'
_computing_molecular_graphics 'SHELXTL  (Sheldrick, 2013)'
_computing_publication_material 'SHELXTL  (Sheldrick, 2013)'
_computing_structure_refinement 'SHELXL-2013 (Sheldrick, 2013)'
_computing_structure_solution 'SHELXTL  (Sheldrick, 2013)'
_diffrn_ambient_temperature 298(2)
_diffrn_detector_area_resol_mean 0.83
_diffrn_measured_fraction_theta_full 0.996
_diffrn_measured_fraction_theta_max 0.994
_diffrn_measurement_method 'omega scans'
_diffrn_radiation_type MoK\a
_diffrn_radiation_wavelength 0.71073
_diffrn_reflns_av_R_equivalents 0.1534
_diffrn_reflns_av_unetI/netI 0.1121
_diffrn_reflns_Laue_measured_fraction_full 0.996
_diffrn_reflns_Laue_measured_fraction_max 0.994
_diffrn_reflns_limit_h_max 14
_diffrn_reflns_limit_h_min -16
_diffrn_reflns_limit_k_max 19
_diffrn_reflns_limit_k_min -19
_diffrn_reflns_limit_l_max 9
_diffrn_reflns_limit_l_min -9
_diffrn_reflns_number 12483
_diffrn_reflns_point_group_measured_fraction_full 0.996
_diffrn_reflns_point_group_measured_fraction_max 0.994
_diffrn_reflns_theta_full 25.242
_diffrn_reflns_theta_max 25.306
_diffrn_reflns_theta_min 1.964
_exptl_absorpt_coefficient_mu 0.083
_exptl_absorpt_correction_type none
_exptl_crystal_colour colourless
_exptl_crystal_density_diffrn 1.274
_exptl_crystal_description Prism
_exptl_crystal_F_000 704
_exptl_crystal_recrystallization_method 'Re-crystallisation from solvent: CH2Cl2/Hexane'
_exptl_crystal_size_max 0.439
_exptl_crystal_size_mid 0.077
_exptl_crystal_size_min 0.068
_refine_diff_density_max 0.208
_refine_diff_density_min -0.213
_refine_diff_density_rms 0.047
_refine_ls_extinction_coef 0.0103(17)
_refine_ls_extinction_expression Fc^*^=kFc[1+0.001xFc^2^\l^3^/sin(2\q)]^-1/4^
_refine_ls_extinction_method SHELXL
_refine_ls_goodness_of_fit_ref 0.912
_refine_ls_hydrogen_treatment constr
_refine_ls_matrix_type full
_refine_ls_number_parameters 230
_refine_ls_number_reflns 3139
_refine_ls_number_restraints 0
_refine_ls_restrained_S_all 0.912
_refine_ls_R_factor_all 0.1155
_refine_ls_R_factor_gt 0.0500
_refine_ls_shift/su_max 0.000
_refine_ls_shift/su_mean 0.000
_refine_ls_structure_factor_coef Fsqd
_refine_ls_weighting_details
; 
 w=1/[\s^2^(Fo^2^)+(0.0523P)^2^] 
 where P=(Fo^2^+2Fc^2^)/3 
;
_refine_ls_weighting_scheme calc
_refine_ls_wR_factor_gt 0.1121
_refine_ls_wR_factor_ref 0.1404
_reflns_Friedel_coverage 0.000
_reflns_number_gt 1611
_reflns_number_total 3139
_reflns_threshold_expression 'I > 2\s(I)'
_cod_data_source_file c6ob00431h2.cif
_cod_data_source_block 518mgl14
_cod_depositor_comments
;
The following automatic conversions were performed:

'_chemical_melting_point' value '133-136' was changed to '134.5(15)'
- the average value was taken and precision was estimated.

Automatic conversion script
Id: cif_fix_values 4268 2015-11-12 08:31:59Z antanas 

 Adding full bibliography for 7155100--7155101.cif.
;
_cod_database_code 7155100
_shelx_space_group_comment
; 
The symmetry employed for this shelxl refinement is uniquely defined 
by the following loop, which should always be used as a source of 
symmetry information in preference to the above space-group names. 
They are only intended as comments. 
;
_shelx_estimated_absorpt_t_min 0.965
_shelx_estimated_absorpt_t_max 0.994
_shelxl_version_number 2013-2

loop_
_space_group_symop_operation_xyz
'x, y, z'
'-x, y+1/2, -z+1/2'
'-x, -y, -z'
'x, -y-1/2, z-1/2'

loop_
_atom_site_label
_atom_site_type_symbol
_atom_site_fract_x
_atom_site_fract_y
_atom_site_fract_z
_atom_site_U_iso_or_equiv
_atom_site_adp_type
_atom_site_occupancy
_atom_site_site_symmetry_order
_atom_site_calc_flag
_atom_site_refinement_flags_posn
_atom_site_refinement_flags_adp
O1 O 0.16938(14) 0.00969(12) 1.0447(3) 0.0835(7) Uani 1 1 d . .
O2 O 0.31415(12) 0.25870(10) 0.7513(2) 0.0561(5) Uani 1 1 d . .
N1 N 0.14297(14) 0.13237(12) 0.9157(3) 0.0459(5) Uani 1 1 d . .
N2 N 0.34328(14) 0.13985(11) 0.8977(2) 0.0426(5) Uani 1 1 d . .
C1 C 0.20193(19) 0.07092(17) 0.9918(3) 0.0523(7) Uani 1 1 d . .
C2 C 0.31371(17) 0.08112(16) 1.0130(3) 0.0527(7) Uani 1 1 d . .
H2A H 0.3433 0.0968 1.1330 0.063 Uiso 1 1 calc R U
H2B H 0.3419 0.0291 0.9938 0.063 Uiso 1 1 calc R U
C3 C 0.28514(18) 0.20387(15) 0.8327(3) 0.0423(6) Uani 1 1 d . .
C4 C 0.18149(17) 0.20432(15) 0.8595(3) 0.0419(6) Uani 1 1 d . .
C5 C 0.12595(18) 0.27079(15) 0.8305(3) 0.0469(7) Uani 1 1 d . .
H5 H 0.1514 0.3164 0.7871 0.056 Uiso 1 1 calc R U
C6 C 0.02629(18) 0.27437(16) 0.8648(3) 0.0478(7) Uani 1 1 d . .
C7 C -0.02302(19) 0.34713(17) 0.8709(3) 0.0579(8) Uani 1 1 d . .
H7 H 0.0071 0.3951 0.8490 0.069 Uiso 1 1 calc R U
C8 C -0.1175(2) 0.34938(19) 0.9096(4) 0.0634(8) Uani 1 1 d . .
C9 C -0.1600(2) 0.2765(2) 0.9398(4) 0.0698(9) Uani 1 1 d . .
H9 H -0.2230 0.2766 0.9648 0.084 Uiso 1 1 calc R U
C10 C -0.1116(2) 0.20383(19) 0.9339(4) 0.0627(8) Uani 1 1 d . .
H10 H -0.1421 0.1558 0.9549 0.075 Uiso 1 1 calc R U
C11 C -0.01829(18) 0.20208(16) 0.8969(3) 0.0492(7) Uani 1 1 d . .
C12 C 0.03282(18) 0.12356(16) 0.8795(4) 0.0599(8) Uani 1 1 d . .
H12A H 0.0162 0.0845 0.9602 0.072 Uiso 1 1 calc R U
H12B H 0.0080 0.1028 0.7618 0.072 Uiso 1 1 calc R U
C13 C 0.44124(18) 0.12989(14) 0.8580(3) 0.0418(6) Uani 1 1 d . .
C14 C 0.44284(19) 0.10477(14) 0.6896(3) 0.0472(7) Uani 1 1 d . .
C15 C 0.5367(2) 0.09542(16) 0.6524(4) 0.0609(8) Uani 1 1 d . .
H15 H 0.5404 0.0790 0.5412 0.073 Uiso 1 1 calc R U
C16 C 0.6235(2) 0.11004(17) 0.7767(4) 0.0634(8) Uani 1 1 d . .
H16 H 0.6853 0.1033 0.7492 0.076 Uiso 1 1 calc R U
C17 C 0.61975(19) 0.13452(15) 0.9409(4) 0.0560(7) Uani 1 1 d . .
H17 H 0.6793 0.1440 1.0242 0.067 Uiso 1 1 calc R U
C18 C 0.52801(18) 0.14550(14) 0.9857(3) 0.0456(6) Uani 1 1 d . .
C19 C 0.5269(2) 0.17298(19) 1.1666(4) 0.0677(9) Uani 1 1 d . .
H18A H 0.4706 0.2082 1.1614 0.102 Uiso 1 1 calc R U
H18B H 0.5881 0.2015 1.2167 0.102 Uiso 1 1 calc R U
H18C H 0.5214 0.1268 1.2378 0.102 Uiso 1 1 calc R U
C20 C 0.3483(2) 0.08882(17) 0.5517(3) 0.0650(8) Uani 1 1 d . .
H20A H 0.3244 0.1385 0.4932 0.097 Uiso 1 1 calc R U
H20B H 0.2981 0.0670 0.6054 0.097 Uiso 1 1 calc R U
H20C H 0.3621 0.0507 0.4683 0.097 Uiso 1 1 calc R U
C21 C -0.1696(2) 0.4290(2) 0.9177(5) 0.0953(11) Uani 1 1 d . .
H21A H -0.2330 0.4292 0.8330 0.143 Uiso 1 1 calc R U
H21B H -0.1284 0.4722 0.8926 0.143 Uiso 1 1 calc R U
H21C H -0.1807 0.4363 1.0326 0.143 Uiso 1 1 calc R U

loop_
_atom_site_aniso_label
_atom_site_aniso_U_11
_atom_site_aniso_U_22
_atom_site_aniso_U_33
_atom_site_aniso_U_23
_atom_site_aniso_U_13
_atom_site_aniso_U_12
O1 0.0552(13) 0.0640(14) 0.142(2) 0.0403(13) 0.0444(13) 0.0020(11)
O2 0.0491(12) 0.0477(11) 0.0815(13) 0.0163(9) 0.0352(10) 0.0024(9)
N1 0.0347(12) 0.0439(13) 0.0639(14) 0.0068(10) 0.0212(10) -0.0008(10)
N2 0.0353(12) 0.0438(12) 0.0549(13) 0.0095(10) 0.0231(10) 0.0033(10)
C1 0.0463(17) 0.0488(17) 0.0690(18) 0.0106(14) 0.0279(14) 0.0002(14)
C2 0.0424(16) 0.0517(16) 0.0691(18) 0.0131(14) 0.0234(13) 0.0038(14)
C3 0.0360(15) 0.0425(15) 0.0520(15) 0.0012(12) 0.0175(12) 0.0019(13)
C4 0.0350(14) 0.0439(15) 0.0503(15) 0.0056(12) 0.0171(11) -0.0001(13)
C5 0.0406(16) 0.0469(16) 0.0571(16) 0.0092(12) 0.0196(13) 0.0007(13)
C6 0.0353(15) 0.0571(18) 0.0523(16) 0.0067(13) 0.0133(12) 0.0067(14)
C7 0.0476(18) 0.0578(19) 0.0713(19) 0.0074(14) 0.0200(15) 0.0081(15)
C8 0.0440(18) 0.077(2) 0.0714(19) 0.0021(16) 0.0193(15) 0.0184(16)
C9 0.0387(17) 0.098(3) 0.078(2) 0.0096(18) 0.0247(15) 0.0096(18)
C10 0.0372(17) 0.076(2) 0.078(2) 0.0114(16) 0.0197(15) 0.0029(16)
C11 0.0326(15) 0.0568(18) 0.0604(17) 0.0072(13) 0.0153(12) 0.0018(13)
C12 0.0370(16) 0.0599(19) 0.085(2) 0.0048(15) 0.0198(14) -0.0061(14)
C13 0.0377(15) 0.0389(15) 0.0553(16) 0.0055(12) 0.0237(12) 0.0065(12)
C14 0.0503(17) 0.0419(15) 0.0544(16) 0.0042(12) 0.0223(14) 0.0055(13)
C15 0.067(2) 0.064(2) 0.0633(19) 0.0041(15) 0.0388(17) 0.0154(16)
C16 0.0478(19) 0.073(2) 0.080(2) 0.0107(17) 0.0372(17) 0.0122(15)
C17 0.0370(16) 0.0598(19) 0.074(2) 0.0073(15) 0.0192(14) 0.0043(14)
C18 0.0401(16) 0.0439(15) 0.0578(16) 0.0031(12) 0.0214(13) 0.0013(12)
C19 0.0516(18) 0.087(2) 0.0668(19) -0.0146(16) 0.0188(15) -0.0036(16)
C20 0.072(2) 0.0656(19) 0.0622(18) -0.0069(15) 0.0247(16) -0.0021(17)
C21 0.067(2) 0.098(3) 0.127(3) -0.002(2) 0.035(2) 0.034(2)

loop_
_atom_type_symbol
_atom_type_description
_atom_type_scat_dispersion_real
_atom_type_scat_dispersion_imag
_atom_type_scat_source
C C 0.0033 0.0016 'International Tables Vol C Tables 4.2.6.8 and 6.1.1.4'
H H 0.0000 0.0000 'International Tables Vol C Tables 4.2.6.8 and 6.1.1.4'
N N 0.0061 0.0033 'International Tables Vol C Tables 4.2.6.8 and 6.1.1.4'
O O 0.0106 0.0060 'International Tables Vol C Tables 4.2.6.8 and 6.1.1.4'

loop_
_geom_angle_atom_site_label_1
_geom_angle_atom_site_label_2
_geom_angle_atom_site_label_3
_geom_angle
C1 N1 C4 123.0(2)
C1 N1 C12 119.3(2)
C4 N1 C12 117.6(2)
C3 N2 C2 122.26(19)
C3 N2 C13 119.85(19)
C2 N2 C13 117.84(18)
O1 C1 N1 123.3(2)
O1 C1 C2 119.9(2)
N1 C1 C2 116.8(2)
N2 C2 C1 115.6(2)
N2 C2 H2A 108.4
C1 C2 H2A 108.4
N2 C2 H2B 108.4
C1 C2 H2B 108.4
H2A C2 H2B 107.4
O2 C3 N2 122.7(2)
O2 C3 C4 120.6(2)
N2 C3 C4 116.6(2)
C5 C4 N1 120.6(2)
C5 C4 C3 120.6(2)
N1 C4 C3 118.8(2)
C4 C5 C6 121.9(2)
C4 C5 H5 119.1
C6 C5 H5 119.1
C7 C6 C11 120.0(2)
C7 C6 C5 121.9(2)
C11 C6 C5 118.1(2)
C6 C7 C8 121.0(3)
C6 C7 H7 119.5
C8 C7 H7 119.5
C9 C8 C7 117.6(3)
C9 C8 C21 122.0(3)
C7 C8 C21 120.3(3)
C10 C9 C8 121.8(3)
C10 C9 H9 119.1
C8 C9 H9 119.1
C11 C10 C9 120.2(3)
C11 C10 H10 119.9
C9 C10 H10 119.9
C10 C11 C6 119.3(2)
C10 C11 C12 121.0(2)
C6 C11 C12 119.5(2)
N1 C12 C11 112.1(2)
N1 C12 H12A 109.2
C11 C12 H12A 109.2
N1 C12 H12B 109.2
C11 C12 H12B 109.2
H12A C12 H12B 107.9
C18 C13 C14 122.7(2)
C18 C13 N2 119.9(2)
C14 C13 N2 117.5(2)
C15 C14 C13 117.2(2)
C15 C14 C20 120.6(2)
C13 C14 C20 122.2(2)
C16 C15 C14 121.2(3)
C16 C15 H15 119.4
C14 C15 H15 119.4
C17 C16 C15 120.4(2)
C17 C16 H16 119.8
C15 C16 H16 119.8
C16 C17 C18 121.1(3)
C16 C17 H17 119.5
C18 C17 H17 119.5
C13 C18 C17 117.5(2)
C13 C18 C19 123.0(2)
C17 C18 C19 119.5(2)
C18 C19 H18A 109.5
C18 C19 H18B 109.5
H18A C19 H18B 109.5
C18 C19 H18C 109.5
H18A C19 H18C 109.5
H18B C19 H18C 109.5
C14 C20 H20A 109.5
C14 C20 H20B 109.5
H20A C20 H20B 109.5
C14 C20 H20C 109.5
H20A C20 H20C 109.5
H20B C20 H20C 109.5
C8 C21 H21A 109.5
C8 C21 H21B 109.5
H21A C21 H21B 109.5
C8 C21 H21C 109.5
H21A C21 H21C 109.5
H21B C21 H21C 109.5

loop_
_geom_bond_atom_site_label_1
_geom_bond_atom_site_label_2
_geom_bond_distance
O1 C1 1.219(3)
O2 C3 1.230(3)
N1 C1 1.347(3)
N1 C4 1.415(3)
N1 C12 1.475(3)
N2 C3 1.350(3)
N2 C2 1.452(3)
N2 C13 1.459(3)
C1 C2 1.510(3)
C2 H2A 0.9700
C2 H2B 0.9700
C3 C4 1.485(3)
C4 C5 1.325(3)
C5 C6 1.456(3)
C5 H5 0.9300
C6 C7 1.386(3)
C6 C11 1.393(3)
C7 C8 1.400(4)
C7 H7 0.9300
C8 C9 1.383(4)
C8 C21 1.506(4)
C9 C10 1.379(4)
C9 H9 0.9300
C10 C11 1.379(3)
C10 H10 0.9300
C11 C12 1.497(3)
C12 H12A 0.9700
C12 H12B 0.9700
C13 C18 1.386(3)
C13 C14 1.394(3)
C14 C15 1.394(3)
C14 C20 1.502(3)
C15 C16 1.369(4)
C15 H15 0.9300
C16 C17 1.367(4)
C16 H16 0.9300
C17 C18 1.396(3)
C17 H17 0.9300
C18 C19 1.498(3)
C19 H18A 0.9600
C19 H18B 0.9600
C19 H18C 0.9600
C20 H20A 0.9600
C20 H20B 0.9600
C20 H20C 0.9600
C21 H21A 0.9600
C21 H21B 0.9600
C21 H21C 0.9600
